data_2216373
loop_
_publ_author_name
'Betz, Richard'
'Kl\"ufers, Peter'

_publ_section_title
;
 1,3-Benzodioxol-2-one
;
_journal_coeditor_code CI2515
_journal_issue 12
_journal_name_full 'Acta Crystallographica Section E'
_journal_page_first o4713
_journal_page_last o4713
_journal_paper_doi 10.1107/S1600536807058096
_journal_volume 63
_journal_year 2007
_chemical_formula_iupac 'C7 H4 O3'
_chemical_formula_moiety 'C7 H4 O3'
_chemical_formula_sum 'C7 H4 O3'
_chemical_formula_weight 136.10
_chemical_name_systematic
;
1,3-Benzodioxol-2-one
;
_space_group_IT_number 15
_symmetry_cell_setting monoclinic
_symmetry_space_group_name_Hall '-C 2yc'
_symmetry_space_group_name_H-M 'C 1 2/c 1'
_atom_sites_solution_hydrogens difmap
_atom_sites_solution_primary direct
_atom_sites_solution_secondary difmap
_audit_creation_method 'form98_non/compatible with shelxl97-2'
_cell_angle_alpha 90.00
_cell_angle_beta 116.053(16)
_cell_angle_gamma 90.00
_cell_formula_units_Z 4
_cell_length_a 10.224(3)
_cell_length_b 8.9132(14)
_cell_length_c 6.9636(14)
_cell_measurement_temperature 100(2)
_cell_measurement_theta_max 27.4972
_cell_measurement_theta_min 3.7866
_cell_volume 570.1(2)
_computing_cell_refinement 'CrysAlis RED (Oxford Diffraction, 2005)'
_computing_data_collection 'CrysAlis CCD (Oxford Diffraction, 2005)'
_computing_data_reduction 'CrysAlis RED (Oxford Diffraction, 2005)'
_computing_molecular_graphics 'ORTEPIII (Burnett & Johnson, 1996)'
_computing_publication_material 'SHELXL97 (Sheldrick, 1997)'
_computing_structure_refinement 'SHELXL97 (Sheldrick, 1997)'
_computing_structure_solution 'SHELXS97 (Sheldrick, 1997)'
_diffrn_ambient_temperature 100(2)
_diffrn_measured_fraction_theta_full 0.989
_diffrn_measured_fraction_theta_max 0.989
_diffrn_measurement_device 'CCD camera on \k-goniostat'
_diffrn_measurement_device_type 'Oxford Diffraction XCalibur'
_diffrn_measurement_method \w-scans
_diffrn_radiation_monochromator graphite
_diffrn_radiation_source 'fine-focus sealed tube'
_diffrn_radiation_type MoK\a
_diffrn_radiation_wavelength 0.71073
_diffrn_reflns_av_R_equivalents 0.0251
_diffrn_reflns_av_sigmaI/netI 0.0335
_diffrn_reflns_limit_h_max 13
_diffrn_reflns_limit_h_min -11
_diffrn_reflns_limit_k_max 9
_diffrn_reflns_limit_k_min -11
_diffrn_reflns_limit_l_max 8
_diffrn_reflns_limit_l_min -9
_diffrn_reflns_number 1617
_diffrn_reflns_theta_full 27.47
_diffrn_reflns_theta_max 27.47
_diffrn_reflns_theta_min 3.79
_exptl_absorpt_coefficient_mu 0.127
_exptl_absorpt_correction_T_max 0.9936
_exptl_absorpt_correction_T_min 0.9824
_exptl_absorpt_correction_type analytical
_exptl_absorpt_process_details '(de Meulenaer & Tompa, 1965)'
_exptl_crystal_colour colourless
_exptl_crystal_density_diffrn 1.586
_exptl_crystal_density_method 'not measured'
_exptl_crystal_description rod
_exptl_crystal_F_000 280
_exptl_crystal_size_max 0.18
_exptl_crystal_size_mid 0.07
_exptl_crystal_size_min 0.06
_refine_diff_density_max 0.155
_refine_diff_density_min -0.286
_refine_ls_extinction_method none
_refine_ls_goodness_of_fit_ref 1.025
_refine_ls_hydrogen_treatment refU
_refine_ls_matrix_type full
_refine_ls_number_parameters 48
_refine_ls_number_reflns 654
_refine_ls_number_restraints 0
_refine_ls_restrained_S_all 1.025
_refine_ls_R_factor_all 0.0489
_refine_ls_R_factor_gt 0.0303
_refine_ls_shift/su_max 0.001
_refine_ls_shift/su_mean <0.001
_refine_ls_structure_factor_coef Fsqd
_refine_ls_weighting_details 'calc w=1/[\s^2^(Fo^2^)+(0.0381P)^2^] where P=(Fo^2^+2Fc^2^)/3'
_refine_ls_weighting_scheme calc
_refine_ls_wR_factor_gt 0.0636
_refine_ls_wR_factor_ref 0.0723
_reflns_number_gt 492
_reflns_number_total 654
_reflns_threshold_expression I>2\s(I)
_cod_data_source_file ci2515.cif
_cod_data_source_block I
_cod_depositor_comments
;
The following automatic conversions were performed:
'_symmetry_cell_setting' value 'Monoclinic' changed to 'monoclinic'
according to '/home/saulius/struct/CIF-dictionaries/cif_core.dic'
dictionary named 'cif_core.dic' version 2.4.1 from 2010-06-29.

Automatic conversion script
Id: cif_fix_enum 1527 2010-12-29 10:47:43Z saulius 

The following automatic conversions were performed:

'_symmetry_cell_setting' value 'Monoclinic' changed to 'monoclinic'
according to /home/saulius/struct/CIF-dictionaries/cif_core.dic
dictionary named 'cif_core.dic' version 2.4.1 from 2010-06-29.

Automatic conversion script
Id: cif_fix_values 1715 2011-07-08 13:25:40Z adriana 
;
_cod_original_sg_symbol_H-M 'C 2/c'
_cod_database_code 2216373
_cod_database_fobs_code 2216373

loop_
_symmetry_equiv_pos_as_xyz
'x, y, z'
'-x, y, -z+1/2'
'x+1/2, y+1/2, z'
'-x+1/2, y+1/2, -z+1/2'
'-x, -y, -z'
'x, -y, z-1/2'
'-x+1/2, -y+1/2, -z'
'x+1/2, -y+1/2, z-1/2'

loop_
_atom_site_type_symbol
_atom_site_label
_atom_site_fract_x
_atom_site_fract_y
_atom_site_fract_z
_atom_site_U_iso_or_equiv
_atom_site_adp_type
_atom_site_calc_flag
_atom_site_refinement_flags
_atom_site_occupancy
O O1 0.0000 0.44258(14) 0.2500 0.0311(4) Uani d S 1
O O2 0.11806(9) 0.22115(9) 0.28638(13) 0.0204(3) Uani d . 1
C C1 0.0000 0.3090(2) 0.2500 0.0213(4) Uani d S 1
C C2 0.07241(13) 0.07251(13) 0.27193(18) 0.0160(3) Uani d . 1
C C3 0.15072(14) -0.05641(13) 0.29563(19) 0.0197(3) Uani d . 1
H H3 0.2508 -0.0554 0.3260 0.025(3) Uiso calc R 1
C C4 0.07345(13) -0.18920(14) 0.27216(19) 0.0209(3) Uani d . 1
H H4 0.1221 -0.2823 0.2867 0.025(3) Uiso calc R 1

loop_
_atom_site_aniso_label
_atom_site_aniso_U_11
_atom_site_aniso_U_22
_atom_site_aniso_U_33
_atom_site_aniso_U_12
_atom_site_aniso_U_13
_atom_site_aniso_U_23
O1 0.0363(8) 0.0159(8) 0.0426(8) 0.000 0.0187(7) 0.000
O2 0.0180(5) 0.0165(5) 0.0274(5) -0.0010(4) 0.0107(4) 0.0002(4)
C1 0.0212(10) 0.0224(11) 0.0207(9) 0.000 0.0097(8) 0.000
C2 0.0193(6) 0.0152(7) 0.0144(5) -0.0033(5) 0.0083(5) -0.0009(4)
C3 0.0174(6) 0.0221(7) 0.0200(6) 0.0030(5) 0.0087(5) 0.0000(5)
C4 0.0251(7) 0.0166(7) 0.0221(6) 0.0038(5) 0.0114(6) 0.0008(5)

loop_
_atom_type_symbol
_atom_type_description
_atom_type_scat_dispersion_real
_atom_type_scat_dispersion_imag
_atom_type_scat_source
C C 0.0033 0.0016 'International Tables Vol C Tables 4.2.6.8 and 6.1.1.4'
H H 0.0000 0.0000 'International Tables Vol C Tables 4.2.6.8 and 6.1.1.4'
O O 0.0106 0.0060 'International Tables Vol C Tables 4.2.6.8 and 6.1.1.4'

loop_
_geom_angle_atom_site_label_1
_geom_angle_atom_site_label_2
_geom_angle_atom_site_label_3
_geom_angle_site_symmetry_1
_geom_angle_site_symmetry_3
_geom_angle
C1 O2 C2 . . 106.92(10)
O1 C1 O2 . . 124.98(7)
O2 C1 O2 2 . 110.04(15)
C3 C2 C2 . 2 122.89(7)
C3 C2 O2 . . 129.05(11)
C2 C2 O2 2 . 108.06(6)
C2 C3 C4 . . 115.34(12)
C2 C3 H3 . . 122.3
C4 C3 H3 . . 122.3
C3 C4 C4 . 2 121.77(7)
C3 C4 H4 . . 119.1
C4 C4 H4 2 . 119.1

loop_
_geom_bond_atom_site_label_1
_geom_bond_atom_site_label_2
_geom_bond_site_symmetry_2
_geom_bond_distance
O1 C1 . 1.191(2)
O2 C1 . 1.3660(13)
O2 C2 . 1.3935(15)
C2 C3 . 1.3684(17)
C2 C2 2 1.374(2)
C3 C4 . 1.3922(17)
C3 H3 . 0.95
C4 C4 2 1.394(3)
C4 H4 . 0.95
